data_2009779
loop_
_publ_author_name
'Ross, Jennifer-Nicola'
'Wardell, James'
'Ferguson, George'
'Low, John N'

_publ_section_title
;
 2,2'-Dimethoxybibenzyl
;
_journal_issue 6
_journal_name_full 'Acta Crystallographica Section C'
_journal_page_first 976
_journal_page_last 977
_journal_paper_doi 10.1107/S0108270193014544
_journal_volume 50
_journal_year 1994
_chemical_formula_moiety 'C16 H18 O2 '
_chemical_formula_sum 'C16 H18 O2'
_chemical_formula_weight 242.31
_chemical_name_systematic
;
2,2'-dimethoxydibenzyl
;
_space_group_IT_number 14
_symmetry_cell_setting monoclinic
_symmetry_space_group_name_Hall '-P 2yn'
_symmetry_space_group_name_H-M 'P 1 21/n 1'
_cell_angle_alpha 90.0
_cell_angle_beta 99.54(2)
_cell_angle_gamma 90.0
_cell_formula_units_Z 2
_cell_length_a 7.149(2)
_cell_length_b 12.1026(11)
_cell_length_c 7.8726(8)
_cell_measurement_reflns_used 24
_cell_measurement_temperature 293
_cell_measurement_theta_max 15.00
_cell_measurement_theta_min 10.00
_cell_volume 671.7(2)
_computing_cell_refinement 'Enraf-Nonius CAD-4 software'
_computing_data_collection 'Enraf-Nonius CAD-4 software'
_computing_data_reduction 'DATRD2 NRCVAX'
_computing_molecular_graphics 'NRCVAX; PLUTON92 (Spek, 1992)'
_computing_publication_material 'TABLES NRCVAX'
_computing_structure_refinement 'LSTSQ NRCVAX'
_computing_structure_solution 'SOLVER NRCVAX'
_diffrn_ambient_temperature 293
_diffrn_measurement_device 'Nonius CAD-4    '
_diffrn_measurement_method '\q/2\q scan b/P/b '
_diffrn_radiation_monochromator graphite
_diffrn_radiation_source 'xray tube'
_diffrn_radiation_type MoK\a
_diffrn_radiation_wavelength 0.70930
_diffrn_reflns_av_R_equivalents 0.007
_diffrn_reflns_limit_h_max 9
_diffrn_reflns_limit_h_min -10
_diffrn_reflns_limit_k_max 17
_diffrn_reflns_limit_k_min 0
_diffrn_reflns_limit_l_max 11
_diffrn_reflns_limit_l_min 0
_diffrn_reflns_number 2074
_diffrn_reflns_theta_max 29.89
_diffrn_reflns_theta_min 0.00
_diffrn_standards_decay_% <1
_diffrn_standards_interval_time 60
_diffrn_standards_number 3
_exptl_absorpt_coefficient_mu 0.07
_exptl_absorpt_correction_T_max 1.0000
_exptl_absorpt_correction_T_min 1.0000
_exptl_absorpt_correction_type none
_exptl_crystal_colour colourless
_exptl_crystal_density_diffrn 1.198
_exptl_crystal_description plate
_exptl_crystal_F_000 260
_exptl_crystal_size_max 0.67
_exptl_crystal_size_mid 0.50
_exptl_crystal_size_min 0.33
_refine_diff_density_max 0.19
_refine_diff_density_min -0.17
_refine_ls_extinction_coef 19E2(19)
_refine_ls_extinction_method 'Larson (1970)'
_refine_ls_goodness_of_fit_obs 2.11
_refine_ls_hydrogen_treatment refall
_refine_ls_matrix_type full
_refine_ls_number_parameters 119
_refine_ls_number_reflns 1348
_refine_ls_R_factor_all 0.066
_refine_ls_R_factor_obs 0.044
_refine_ls_shift/esd_max <0.000
_refine_ls_structure_factor_coef F
_refine_ls_weighting_details 'w = 1/[\s^2^(F) + 0.0008F^2^]'
_refine_ls_weighting_scheme calc
_refine_ls_wR_factor_all 0.072
_refine_ls_wR_factor_obs 0.069
_reflns_number_observed 1343
_reflns_number_total 1944
_reflns_observed_criterion Inet>3.0\s(Inet)
_cod_data_source_file ha1088.cif
_cod_data_source_block dimethoxydibenzyl
_cod_depositor_comments
;
The following automatic conversions were performed:
'_symmetry_cell_setting' value 'Monoclinic' changed to 'monoclinic'
according to '/home/saulius/struct/CIF-dictionaries/cif_core.dic'
dictionary named 'cif_core.dic' version 2.4.1 from 2010-06-29.

Automatic conversion script
Id: cif_fix_enum 1527 2010-12-29 10:47:43Z saulius 

The following automatic conversions were performed:

'_symmetry_cell_setting' value 'Monoclinic' changed to 'monoclinic'
according to /home/saulius/struct/CIF-dictionaries/cif_core.dic
dictionary named 'cif_core.dic' version 2.4.1 from 2010-06-29.

Automatic conversion script
Id: cif_fix_values 1715 2011-07-08 13:25:40Z adriana 

The following automatic conversions were performed:

'_refine_ls_weighting_scheme' value '1/[\s^2^(F) + 0.0008F^2^]' was
changed to 'calc'. New tag '_refine_ls_weighting_details' was
created. The value of the new tag was set to 'w = 1/[\s^2^(F) +
0.0008F^2^]'.

Automatic conversion script
Id: cif_fix_values 3143 2015-03-26 13:38:13Z robertas 
;
_cod_original_sg_symbol_H-M 'P 21/n'
_cod_original_formula_sum 'C16 H18 O2 '
_cod_database_code 2009779

loop_
_symmetry_equiv_pos_as_xyz
x,y,z
-x,-y,-z
1/2-x,1/2+y,1/2-z
1/2+x,1/2-y,1/2+z

loop_
_atom_site_aniso_label
_atom_site_aniso_U_11
_atom_site_aniso_U_22
_atom_site_aniso_U_33
_atom_site_aniso_U_12
_atom_site_aniso_U_13
_atom_site_aniso_U_23
_atom_site_aniso_type_symbol
C1 0.0404(6) 0.0421(6) 0.0612(7) -0.0052(8) 0.0173(9) -0.0027(9) C
C11 0.0454(6) 0.0403(6) 0.0727(8) 0.0057(9) 0.0200(11) -0.0103(10) C
C2 0.0372(5) 0.0465(6) 0.0542(6) -0.0010(8) 0.0136(8) -0.0079(9) C
O2 0.0609(6) 0.0680(6) 0.0565(6) 0.0413(9) 0.0197(8) 0.0123(8) O
C21 0.0776(11) 0.0796(12) 0.0732(10) 0.0504(17) 0.0059(17) 0.0309(16) C
C3 0.0412(7) 0.0543(7) 0.0710(9) 0.0045(10) 0.0241(11) -0.0167(11) C
C4 0.0575(8) 0.0762(10) 0.0699(9) -0.0137(13) 0.0518(13) -0.0272(14) C
C5 0.0731(10) 0.0847(11) 0.0596(8) -0.0275(15) 0.0418(13) 0.0095(14) C
C6 0.0587(8) 0.0587(7) 0.0692(9) -0.0038(12) 0.0202(12) 0.0284(12) C

loop_
_atom_site_label
_atom_site_fract_x
_atom_site_fract_y
_atom_site_fract_z
_atom_site_U_iso_or_equiv
_atom_site_thermal_displace_type
_atom_site_calc_flag
_atom_site_refinement_flags
_atom_site_type_symbol
C1 0.29089(16) 0.53098(10) 0.12087(16) 0.0479(6) Uani ? . C
C11 0.40879(18) 0.46976(10) 0.00939(19) 0.0528(7) Uani ? . C
C2 0.17137(15) 0.61770(10) 0.05199(16) 0.0461(6) Uani ? . C
O2 0.17646(13) 0.64255(9) -0.11646(12) 0.0618(5) Uani ? . O
C21 0.0592(3) 0.72917(17) -0.1934(3) 0.0779(10) Uani ? . C
C3 0.05748(18) 0.67199(11) 0.15253(19) 0.0552(7) Uani ? . C
C4 0.0658(2) 0.64305(15) 0.3223(2) 0.0661(8) Uani ? . C
C5 0.1863(2) 0.56125(16) 0.3950(2) 0.0713(9) Uani ? . C
C6 0.2968(2) 0.50565(13) 0.2932(2) 0.0622(8) Uani ? . C
H111 0.444(2) 0.3954(18) 0.055(2) 0.079(5) Uiso ? . H
H112 0.333(3) 0.4547(14) -0.107(2) 0.073(5) Uiso ? . H
H211 0.097(3) 0.7992(19) -0.124(3) 0.096(6) Uiso ? . H
H212 -0.081(4) 0.7116(18) -0.191(3) 0.105(7) Uiso ? . H
H213 0.096(3) 0.7366(15) -0.310(3) 0.086(5) Uiso ? . H
H3 -0.023(3) 0.7251(17) 0.105(2) 0.081(5) Uiso ? . H
H4 -0.012(3) 0.6790(14) 0.389(2) 0.080(5) Uiso ? . H
H5 0.194(3) 0.5438(14) 0.520(3) 0.084(5) Uiso ? . H
H6 0.381(2) 0.4496(13) 0.343(2) 0.068(4) Uiso ? . H

loop_
_atom_type_symbol
_atom_type_scat_dispersion_real
_atom_type_scat_dispersion_imag
_atom_type_scat_source
C 0.002 0.002 'International Tables Vol. IV Table 2.2B'
H 0.000 0.000 'International Tables Vol. IV Table 2.2B'
O 0.008 0.006 'International Tables Vol. IV Table 2.2B'

loop_
_geom_angle_atom_site_label_1
_geom_angle_atom_site_label_2
_geom_angle_atom_site_label_3
_geom_angle_site_symmetry_1
_geom_angle_site_symmetry_3
_geom_angle
_geom_angle_publ_flag
C11 C1 C2 . . 120.35(11) yes
C11 C1 C6 . . 122.16(12) yes
C2 C1 C6 . . 117.49(12) yes
C1 C11 C11 . 2_665 112.98(10) yes
C1 C11 H111 . . 111.7(10) no
C1 C11 H112 . . 110.5(10) no
C11 C11 H111 2_665 . 107.5(10) no
C11 C11 H112 2_665 . 110.0(10) no
H111 C11 H112 . . 103.7(13) no
C1 C2 O2 . . 115.28(10) yes
C1 C2 C3 . . 120.62(12) yes
O2 C2 C3 . . 124.10(11) yes
C2 O2 C21 . . 118.01(12) yes
O2 C21 H211 . . 107.5(11) no
O2 C21 H212 . . 110.5(12) no
O2 C21 H213 . . 103.4(11) no
H211 C21 H212 . . 109.7(17) no
H211 C21 H213 . . 109.0(16) no
H212 C21 H213 . . 116.2(15) no
C2 C3 C4 . . 119.89(13) yes
C2 C3 H3 . . 119.4(12) no
C4 C3 H3 . . 120.7(12) no
C3 C4 C5 . . 120.81(14) yes
C3 C4 H4 . . 119.5(11) no
C5 C4 H4 . . 119.7(11) no
C4 C5 C6 . . 119.10(14) yes
C4 C5 H5 . . 119.4(10) no
C6 C5 H5 . . 121.5(10) no
C1 C6 C5 . . 122.02(14) yes
C1 C6 H6 . . 118.6(10) no
C5 C6 H6 . . 119.4(10) no

loop_
_geom_bond_atom_site_label_1
_geom_bond_atom_site_label_2
_geom_bond_site_symmetry_1
_geom_bond_site_symmetry_2
_geom_bond_distance
_geom_bond_publ_flag
C1 C11 . . 1.5082(17) yes
C1 C2 . . 1.4043(17) yes
C1 C6 . . 1.385(2) yes
C11 C11 . 2_665 1.524(3) yes
C11 H111 . . 0.99(2) no
C11 H112 . . 1.004(18) no
C2 O2 . . 1.3662(15) yes
C2 C3 . . 1.3910(17) yes
O2 C21 . . 1.4141(18) yes
C21 H211 . . 1.02(2) no
C21 H212 . . 1.03(3) no
C21 H213 . . 1.00(2) no
C3 C4 . . 1.373(2) yes
C3 H3 . . 0.90(2) no
C4 C5 . . 1.374(3) yes
C4 H4 . . 0.93(2) no
C5 C6 . . 1.388(2) yes
C5 H5 . . 1.00(2) no
C6 H6 . . 0.950(17) no

loop_
_geom_torsion_atom_site_label_1
_geom_torsion_atom_site_label_2
_geom_torsion_atom_site_label_3
_geom_torsion_atom_site_label_4
_geom_torsion_site_symmetry_4
_geom_torsion
_geom_torsion_publ_flag
C2 C1 C11 C11 2_665 81.50(10) no
C6 C1 C11 C11 2_665 -97.80(10) no
C11 C1 C2 O2 . -1.90(10) no
C11 C1 C2 C3 . 177.80(10) no
C6 C1 C2 O2 . 177.40(10) no
C6 C1 C2 C3 . -2.90(10) no
C11 C1 C6 C5 . -179.2(2) no
C2 C1 C6 C5 . 1.50(10) no
C1 C2 O2 C21 . -180.00(10) no
C3 C2 O2 C21 . 0.30(10) no
C1 C2 C3 C4 . 2.00(10) no
O2 C2 C3 C4 . -178.3(2) no
C2 C3 C4 C5 . 0.40(10) no
C3 C4 C5 C6 . -1.70(10) no
C4 C5 C6 C1 . 0.80(10) no
